data_7220000
loop_
_publ_author_name
'Lin, Xiao-Ming'
'Ding, Yu-Jia'
'Liang, Shui-Mei'
'Ge, Si-Xiao'
'Wei, Lei-Ming'
'Xie, Ji-Qing'
'Zhang, Gang'
'Cai, Yue-Peng'

_publ_section_title
;
 Two series of Ln(iii)--Ag(i) heterometallic--organic frameworks
 constructed from isonicotinate and 2,2&#x2032;-biphenyldicarboxylate:
 synthesis, structure and photoluminescence properties
;
_journal_issue 20
_journal_name_full CrystEngComm
_journal_page_first 3800
_journal_paper_doi 10.1039/C5CE00478K
_journal_volume 17
_journal_year 2015
_chemical_formula_moiety 'C40 H32 Ag Dy2 N2 O16, 2(N0.50 O1.50), 2(H O0.50), 2(H O0.50)'
_chemical_formula_sum 'C40 H36 Ag Dy2 N3 O21'
_chemical_formula_weight 1327.59
_chemical_name_systematic
; 
 ? 
;
_space_group_IT_number 15
_symmetry_cell_setting monoclinic
_symmetry_space_group_name_Hall '-C 2yc'
_symmetry_space_group_name_H-M 'C 1 2/c 1'
_atom_sites_solution_hydrogens geom
_atom_sites_solution_primary direct
_atom_sites_solution_secondary difmap
_audit_creation_method SHELXL-97
_audit_update_record
;
2015-03-11 deposited with the CCDC.
2015-03-16 downloaded from the CCDC.
;
_cell_angle_alpha 90.00
_cell_angle_beta 102.5250(10)
_cell_angle_gamma 90.00
_cell_formula_units_Z 4
_cell_length_a 23.4208(18)
_cell_length_b 8.7474(7)
_cell_length_c 24.1695(19)
_cell_measurement_reflns_used 5588
_cell_measurement_temperature 293(2)
_cell_measurement_theta_max 28.69
_cell_measurement_theta_min 2.49
_cell_volume 4833.8(7)
_computing_structure_refinement 'SHELXL-97 (Sheldrick, 2008)'
_computing_structure_solution 'SHELXS-97 (Sheldrick, 2008)'
_diffrn_ambient_temperature 293(2)
_diffrn_measured_fraction_theta_full 0.997
_diffrn_measured_fraction_theta_max 0.997
_diffrn_measurement_device_type 'Bruker APEX-II CCD'
_diffrn_measurement_method '\f and \w scans'
_diffrn_radiation_monochromator graphite
_diffrn_radiation_source 'fine-focus sealed tube'
_diffrn_radiation_type MoK\a
_diffrn_radiation_wavelength 0.71073
_diffrn_reflns_av_R_equivalents 0.0981
_diffrn_reflns_av_sigmaI/netI 0.0699
_diffrn_reflns_limit_h_max 28
_diffrn_reflns_limit_h_min -26
_diffrn_reflns_limit_k_max 10
_diffrn_reflns_limit_k_min -10
_diffrn_reflns_limit_l_max 24
_diffrn_reflns_limit_l_min -28
_diffrn_reflns_number 12055
_diffrn_reflns_theta_full 25.20
_diffrn_reflns_theta_max 25.20
_diffrn_reflns_theta_min 1.73
_exptl_absorpt_coefficient_mu 3.540
_exptl_absorpt_correction_T_max 0.7185
_exptl_absorpt_correction_T_min 0.5378
_exptl_absorpt_correction_type multi-scan
_exptl_crystal_colour colorless
_exptl_crystal_density_diffrn 1.824
_exptl_crystal_density_method 'not measured'
_exptl_crystal_description bolck
_exptl_crystal_F_000 2576
_exptl_crystal_size_max 0.20
_exptl_crystal_size_mid 0.10
_exptl_crystal_size_min 0.10
_refine_diff_density_max 3.053
_refine_diff_density_min -1.640
_refine_diff_density_rms 0.224
_refine_ls_extinction_method none
_refine_ls_goodness_of_fit_ref 1.094
_refine_ls_hydrogen_treatment constr
_refine_ls_matrix_type full
_refine_ls_number_parameters 288
_refine_ls_number_reflns 4342
_refine_ls_number_restraints 49
_refine_ls_restrained_S_all 1.096
_refine_ls_R_factor_all 0.0648
_refine_ls_R_factor_gt 0.0544
_refine_ls_shift/su_max 0.000
_refine_ls_shift/su_mean 0.000
_refine_ls_structure_factor_coef Fsqd
_refine_ls_weighting_details 'calc w=1/[\s^2^(Fo^2^)+(0.0911P)^2^+48.6639P] where P=(Fo^2^+2Fc^2^)/3'
_refine_ls_weighting_scheme calc
_refine_ls_wR_factor_gt 0.1713
_refine_ls_wR_factor_ref 0.1799
_reflns_number_gt 3320
_reflns_number_total 4342
_reflns_threshold_expression >2sigma(I)
_cod_data_source_file c5ce00478k2.cif
_cod_data_source_block Dy
_cod_depositor_comments
;
The following automatic conversions were performed:

'_symmetry_cell_setting' value 'Monoclinic' changed to 'monoclinic'
according to
/usr/data/users/saulius/crontab/automatic-downloads/rss-feeds/RSC/lib/dictionaries/cif_core.dic
dictionary named 'cif_core.dic' version 2.4.2 from 2011-04-26.

Automatic conversion script
Id: cif_fix_values 3105 2015-03-04 15:46:00Z robertas 

 Adding full bibliography for 7219998--7220003.cif.
;
_cod_original_sg_symbol_H-M C2/c
_cod_database_code 7220000

loop_
_symmetry_equiv_pos_as_xyz
'x, y, z'
'-x, y, -z+1/2'
'x+1/2, y+1/2, z'
'-x+1/2, y+1/2, -z+1/2'
'-x, -y, -z'
'x, -y, z-1/2'
'-x+1/2, -y+1/2, -z'
'x+1/2, -y+1/2, z-1/2'

loop_
_atom_site_label
_atom_site_type_symbol
_atom_site_fract_x
_atom_site_fract_y
_atom_site_fract_z
_atom_site_U_iso_or_equiv
_atom_site_adp_type
_atom_site_occupancy
_atom_site_symmetry_multiplicity
_atom_site_calc_flag
_atom_site_refinement_flags
_atom_site_disorder_assembly
_atom_site_disorder_group
Dy1 Dy 0.270713(15) 0.00034(4) 0.020857(14) 0.02630(18) Uani 1 1 d . . .
Ag3 Ag 0.0000 0.0440(2) 0.2500 0.0782(5) Uani 1 2 d S . .
C1 C 0.1805(3) -0.0104(8) 0.0853(3) 0.0247(17) Uani 1 1 d . . .
C2 C 0.1407(4) 0.0075(9) 0.1259(4) 0.032(2) Uani 1 1 d . . .
C3 C 0.1061(4) 0.1355(11) 0.1256(4) 0.041(2) Uani 1 1 d . . .
H3A H 0.1065 0.2138 0.0996 0.049 Uiso 1 1 calc R . .
C4 C 0.0708(4) 0.1453(13) 0.1645(4) 0.053(3) Uani 1 1 d . . .
H4A H 0.0491 0.2339 0.1652 0.063 Uiso 1 1 calc R . .
C5 C 0.1002(4) -0.0883(12) 0.2015(4) 0.045(2) Uani 1 1 d . . .
H5A H 0.0984 -0.1644 0.2280 0.055 Uiso 1 1 calc R . .
C6 C 0.1368(4) -0.1072(11) 0.1655(3) 0.039(2) Uani 1 1 d . . .
H6A H 0.1591 -0.1957 0.1670 0.047 Uiso 1 1 calc R . .
C7 C 0.2862(3) 0.2763(9) 0.1014(3) 0.0251(16) Uani 1 1 d . . .
C8 C 0.2905(4) 0.3972(9) 0.1456(3) 0.0267(17) Uani 1 1 d . . .
C9 C 0.2481(4) 0.4081(12) 0.1769(3) 0.043(2) Uani 1 1 d . . .
H9A H 0.2204 0.3310 0.1750 0.052 Uiso 1 1 calc R . .
C10 C 0.2468(6) 0.5348(14) 0.2115(4) 0.056(3) Uani 1 1 d . . .
H10A H 0.2181 0.5419 0.2326 0.067 Uiso 1 1 calc R . .
C11 C 0.2860(5) 0.6456(12) 0.2145(4) 0.058(3) Uani 1 1 d . . .
H11A H 0.2835 0.7314 0.2366 0.069 Uiso 1 1 calc R . .
C12 C 0.3310(4) 0.6354(10) 0.1852(3) 0.042(2) Uani 1 1 d . . .
H12A H 0.3589 0.7126 0.1884 0.050 Uiso 1 1 calc R . .
C13 C 0.3338(4) 0.5090(8) 0.1514(3) 0.0290(19) Uani 1 1 d . . .
C14 C 0.3821(4) 0.4939(8) 0.1204(4) 0.0277(18) Uani 1 1 d . . .
C15 C 0.4217(4) 0.3706(11) 0.1321(4) 0.046(2) Uani 1 1 d . . .
H15A H 0.4174 0.2982 0.1591 0.055 Uiso 1 1 calc R . .
C16 C 0.4666(4) 0.3566(11) 0.1040(4) 0.047(2) Uani 1 1 d . . .
H16A H 0.4918 0.2734 0.1111 0.056 Uiso 1 1 calc R . .
C17 C 0.4736(4) 0.4629(14) 0.0666(5) 0.054(3) Uani 1 1 d . . .
H17A H 0.5042 0.4517 0.0480 0.065 Uiso 1 1 calc R . .
C18 C 0.4381(4) 0.5872(12) 0.0544(4) 0.043(2) Uani 1 1 d . . .
H18A H 0.4455 0.6610 0.0291 0.052 Uiso 1 1 calc R . .
C19 C 0.3905(3) 0.6029(9) 0.0802(3) 0.0299(17) Uani 1 1 d . . .
C20 C 0.3464(3) 0.7247(9) 0.0615(3) 0.0247(16) Uani 1 1 d . . .
N1 N 0.0665(4) 0.0368(11) 0.2003(3) 0.046(2) Uani 1 1 d . . .
O1 O 0.1772(2) 0.0850(7) 0.0459(2) 0.0323(13) Uani 1 1 d . . .
O1W O 0.3588(2) 0.1462(7) 0.0140(2) 0.0365(13) Uani 1 1 d . . .
H1WB H 0.3582 0.2231 0.0353 0.044 Uiso 1 1 d R . .
H1WC H 0.3510 0.1810 -0.0197 0.044 Uiso 1 1 d R . .
O2 O 0.2173(2) -0.1163(6) 0.0924(2) 0.031 Uani 1 1 d . . .
O2W O 0.3110(3) -0.0939(6) -0.0576(2) 0.034 Uani 1 1 d . . .
H2WA H 0.3481 -0.0881 -0.0479 0.041 Uiso 1 1 d R . .
H2WB H 0.3001 -0.0343 -0.0857 0.041 Uiso 1 1 d R . .
O3 O 0.2715(2) 0.3163(6) 0.05064(19) 0.031 Uani 1 1 d . . .
O4 O 0.2959(3) 0.1394(6) 0.1148(2) 0.034 Uani 1 1 d . . .
O5 O 0.3594(2) 0.8631(6) 0.0729(2) 0.036 Uani 1 1 d . . .
O6 O 0.2963(2) 0.6879(6) 0.0353(2) 0.029 Uani 1 1 d . . .
O3W O 0.3717(6) 0.0456(17) 0.2155(5) 0.046 Uani 0.50 1 d P . .
H3WA H 0.3614 0.1349 0.2035 0.056 Uiso 0.50 1 d PR . .
H3WB H 0.3420 -0.0112 0.2139 0.056 Uiso 0.50 1 d PR . .
O4W O 0.0574(10) 0.540(2) 0.1851(9) 0.096(7) Uani 0.50 1 d P . .
H4WA H 0.0764 0.5021 0.1622 0.115 Uiso 0.50 1 d PR . .
H4WB H 0.0514 0.6334 0.1757 0.115 Uiso 0.50 1 d PR . .
N2 N 0.0327(7) 0.511(2) 0.0413(8) 0.086(5) Uani 0.50 1 d PDU . 1
O7 O 0.0762(5) 0.538(2) 0.0770(7) 0.073(4) Uani 0.50 1 d PDU A 1
O8 O 0.0351(9) 0.478(2) -0.0063(7) 0.095(6) Uani 0.50 1 d PDU . 1
O9 O -0.0162(7) 0.511(2) 0.0512(10) 0.104(7) Uani 0.50 1 d PDU . 1

loop_
_atom_site_aniso_label
_atom_site_aniso_U_11
_atom_site_aniso_U_22
_atom_site_aniso_U_33
_atom_site_aniso_U_23
_atom_site_aniso_U_13
_atom_site_aniso_U_12
Dy1 0.0301(3) 0.0304(3) 0.0212(3) 0.00045(13) 0.01178(18) 0.00123(14)
Ag3 0.0621(8) 0.1207(12) 0.0715(9) 0.000 0.0576(7) 0.000
C1 0.026(4) 0.029(4) 0.024(4) -0.006(3) 0.016(3) -0.005(3)
C2 0.031(4) 0.043(6) 0.027(4) -0.004(3) 0.017(4) -0.005(3)
C3 0.048(5) 0.043(5) 0.040(5) -0.001(4) 0.031(4) 0.006(4)
C4 0.051(6) 0.055(7) 0.061(6) 0.002(5) 0.031(5) 0.013(5)
C5 0.055(6) 0.059(7) 0.031(5) 0.002(4) 0.029(4) -0.007(5)
C6 0.050(5) 0.042(5) 0.030(4) 0.003(4) 0.021(4) -0.002(4)
C7 0.026(4) 0.029(4) 0.023(4) -0.003(3) 0.011(3) -0.005(3)
C8 0.044(4) 0.024(4) 0.014(3) 0.004(3) 0.010(3) 0.004(3)
C9 0.062(6) 0.051(6) 0.024(4) 0.001(4) 0.027(4) 0.003(5)
C10 0.088(8) 0.057(7) 0.032(5) 0.002(5) 0.036(6) 0.010(6)
C11 0.109(9) 0.038(6) 0.030(5) -0.011(4) 0.023(5) 0.014(6)
C12 0.068(6) 0.031(5) 0.026(4) -0.007(4) 0.008(4) 0.000(5)
C13 0.043(5) 0.027(5) 0.016(4) 0.001(3) 0.004(3) 0.005(3)
C14 0.026(4) 0.025(4) 0.030(4) -0.001(3) 0.001(3) 0.002(3)
C15 0.049(5) 0.036(5) 0.046(5) 0.008(4) -0.002(4) 0.009(4)
C16 0.037(5) 0.038(5) 0.062(6) -0.002(5) 0.003(4) 0.015(4)
C17 0.036(5) 0.067(7) 0.062(7) -0.010(6) 0.016(5) 0.014(5)
C18 0.031(4) 0.053(6) 0.050(5) 0.006(4) 0.020(4) 0.007(4)
C19 0.029(4) 0.033(5) 0.027(4) 0.000(3) 0.004(3) 0.005(3)
C20 0.026(4) 0.028(4) 0.025(4) 0.006(3) 0.016(3) 0.004(3)
N1 0.041(4) 0.069(6) 0.034(4) -0.007(4) 0.025(4) -0.008(4)
O1 0.038(3) 0.038(4) 0.026(3) 0.009(2) 0.018(2) 0.006(3)
O1W 0.043(3) 0.030(3) 0.039(3) -0.001(3) 0.016(3) -0.001(3)
O2 0.039 0.027 0.034 0.000 0.024 0.003
O2W 0.045 0.032 0.031 -0.004 0.023 -0.003
O3 0.049 0.037 0.011 -0.002 0.011 0.003
O4 0.053 0.023 0.026 -0.001 0.010 -0.003
O5 0.039 0.025 0.043 -0.001 0.007 0.000
O6 0.024 0.040 0.023 0.005 0.006 0.004
O3W 0.050 0.058 0.028 0.015 0.002 0.022
O4W 0.105(16) 0.062(11) 0.100(15) 0.001(11) -0.023(12) -0.022(11)
N2 0.061(8) 0.109(10) 0.101(10) -0.013(9) 0.046(8) 0.007(8)
O7 0.024(6) 0.119(10) 0.085(10) -0.025(9) 0.029(7) -0.003(7)
O8 0.070(10) 0.128(13) 0.092(12) -0.002(10) 0.028(10) 0.021(9)
O9 0.075(11) 0.120(13) 0.123(13) -0.013(10) 0.037(11) 0.011(9)

loop_
_atom_type_symbol
_atom_type_description
_atom_type_scat_dispersion_real
_atom_type_scat_dispersion_imag
_atom_type_scat_source
C C 0.0033 0.0016 'International Tables Vol C Tables 4.2.6.8 and 6.1.1.4'
H H 0.0000 0.0000 'International Tables Vol C Tables 4.2.6.8 and 6.1.1.4'
Ag Ag -0.8971 1.1015 'International Tables Vol C Tables 4.2.6.8 and 6.1.1.4'
N N 0.0061 0.0033 'International Tables Vol C Tables 4.2.6.8 and 6.1.1.4'
O O 0.0106 0.0060 'International Tables Vol C Tables 4.2.6.8 and 6.1.1.4'
Dy Dy -0.1892 4.4098 'International Tables Vol C Tables 4.2.6.8 and 6.1.1.4'

loop_
_geom_angle_atom_site_label_1
_geom_angle_atom_site_label_2
_geom_angle_atom_site_label_3
_geom_angle
_geom_angle_site_symmetry_1
_geom_angle_site_symmetry_3
O3 Dy1 O2W 80.49(18) 7 .
O3 Dy1 O1W 79.97(19) 7 .
O2W Dy1 O1W 69.58(19) . .
O3 Dy1 O6 86.36(18) 7 7
O2W Dy1 O6 69.75(17) . 7
O1W Dy1 O6 138.66(17) . 7
O3 Dy1 O5 148.36(18) 7 1_545
O2W Dy1 O5 78.99(19) . 1_545
O1W Dy1 O5 70.42(19) . 1_545
O6 Dy1 O5 108.51(18) 7 1_545
O3 Dy1 O1 74.49(17) 7 .
O2W Dy1 O1 142.53(19) . .
O1W Dy1 O1 130.68(19) . .
O6 Dy1 O1 81.11(18) 7 .
O5 Dy1 O1 134.14(18) 1_545 .
O3 Dy1 O4 107.66(18) 7 .
O2W Dy1 O4 143.75(19) . .
O1W Dy1 O4 77.05(19) . .
O6 Dy1 O4 144.18(17) 7 .
O5 Dy1 O4 76.81(19) 1_545 .
O1 Dy1 O4 71.76(18) . .
O3 Dy1 O2 124.52(18) 7 .
O2W Dy1 O2 136.05(18) . .
O1W Dy1 O2 142.45(19) . .
O6 Dy1 O2 76.09(17) 7 .
O5 Dy1 O2 86.70(18) 1_545 .
O1 Dy1 O2 51.19(17) . .
O4 Dy1 O2 68.77(18) . .
O3 Dy1 O6 141.50(16) 7 1_545
O2W Dy1 O6 70.07(17) . 1_545
O1W Dy1 O6 110.73(17) . 1_545
O6 Dy1 O6 60.78(18) 7 1_545
O5 Dy1 O6 48.30(17) 1_545 1_545
O1 Dy1 O6 115.60(16) . 1_545
O4 Dy1 O6 110.77(16) . 1_545
O2 Dy1 O6 69.46(16) . 1_545
O3 Dy1 O3 61.00(18) 7 .
O2W Dy1 O3 122.75(16) . .
O1W Dy1 O3 63.62(17) . .
O6 Dy1 O3 138.83(16) 7 .
O5 Dy1 O3 112.35(17) 1_545 .
O1 Dy1 O3 67.13(17) . .
O4 Dy1 O3 47.23(16) . .
O2 Dy1 O3 101.15(16) . .
O6 Dy1 O3 157.32(15) 1_545 .
O3 Dy1 C1 100.0(2) 7 .
O2W Dy1 C1 149.5(2) . .
O1W Dy1 C1 140.88(19) . .
O6 Dy1 C1 79.77(19) 7 .
O5 Dy1 C1 109.8(2) 1_545 .
O1 Dy1 C1 25.7(2) . .
O4 Dy1 C1 65.6(2) . .
O2 Dy1 C1 25.70(19) . .
O6 Dy1 C1 93.59(18) 1_545 .
O3 Dy1 C1 82.00(17) . .
N1 Ag3 N1 176.7(5) . 2
O2 C1 O1 121.5(7) . .
O2 C1 C2 119.8(7) . .
O1 C1 C2 118.8(7) . .
O2 C1 Dy1 62.2(4) . .
O1 C1 Dy1 60.1(4) . .
C2 C1 Dy1 168.7(5) . .
C3 C2 C6 117.2(8) . .
C3 C2 C1 121.9(8) . .
C6 C2 C1 120.8(8) . .
C2 C3 C4 118.9(9) . .
C2 C3 H3A 120.6 . .
C4 C3 H3A 120.6 . .
N1 C4 C3 123.5(9) . .
N1 C4 H4A 118.3 . .
C3 C4 H4A 118.3 . .
N1 C5 C6 122.3(9) . .
N1 C5 H5A 118.8 . .
C6 C5 H5A 118.8 . .
C5 C6 C2 119.6(9) . .
C5 C6 H6A 120.2 . .
C2 C6 H6A 120.2 . .
O4 C7 O3 121.3(7) . .
O4 C7 C8 120.9(6) . .
O3 C7 C8 117.7(7) . .
C9 C8 C13 119.5(8) . .
C9 C8 C7 119.9(7) . .
C13 C8 C7 120.2(7) . .
C10 C9 C8 119.9(10) . .
C10 C9 H9A 120.1 . .
C8 C9 H9A 120.1 . .
C11 C10 C9 120.6(10) . .
C11 C10 H10A 119.7 . .
C9 C10 H10A 119.7 . .
C10 C11 C12 121.1(9) . .
C10 C11 H11A 119.5 . .
C12 C11 H11A 119.5 . .
C13 C12 C11 119.2(9) . .
C13 C12 H12A 120.4 . .
C11 C12 H12A 120.4 . .
C12 C13 C8 119.5(8) . .
C12 C13 C14 120.3(8) . .
C8 C13 C14 120.1(7) . .
C15 C14 C19 118.3(8) . .
C15 C14 C13 120.2(8) . .
C19 C14 C13 121.5(7) . .
C16 C15 C14 120.5(9) . .
C16 C15 H15A 119.7 . .
C14 C15 H15A 119.7 . .
C17 C16 C15 119.6(9) . .
C17 C16 H16A 120.2 . .
C15 C16 H16A 120.2 . .
C16 C17 C18 123.0(10) . .
C16 C17 H17A 118.5 . .
C18 C17 H17A 118.5 . .
C17 C18 C19 119.3(9) . .
C17 C18 H18A 120.3 . .
C19 C18 H18A 120.3 . .
C18 C19 C14 119.2(8) . .
C18 C19 C20 120.3(7) . .
C14 C19 C20 120.3(7) . .
O6 C20 O5 120.9(7) . .
O6 C20 C19 118.9(7) . .
O5 C20 C19 120.2(7) . .
C4 N1 C5 118.4(8) . .
C4 N1 Ag3 121.1(7) . .
C5 N1 Ag3 120.1(7) . .
C1 O1 Dy1 94.2(5) . .
Dy1 O1W H1WB 104.1 . .
Dy1 O1W H1WC 104.0 . .
H1WB O1W H1WC 105.6 . .
C1 O2 Dy1 92.1(4) . .
Dy1 O2W H2WA 107.9 . .
Dy1 O2W H2WB 108.2 . .
H2WA O2W H2WB 107.4 . .
C7 O3 Dy1 150.9(5) . 7
C7 O3 Dy1 87.8(4) . .
Dy1 O3 Dy1 119.00(18) 7 .
C7 O4 Dy1 103.5(4) . .
C20 O5 Dy1 102.5(5) . 1_565
C20 O6 Dy1 150.0(5) . 7
C20 O6 Dy1 87.9(4) . 1_565
Dy1 O6 Dy1 119.22(18) 7 1_565
H3WA O3W H3WB 110.6 . .
H4WA O4W H4WB 106.4 . .
O8 N2 O7 121.8(16) . .
O8 N2 O9 115.4(17) . .
O7 N2 O9 122.8(17) . .
O8 N2 O8 76.0(16) . 5_565
O7 N2 O8 159.0(18) . 5_565
O9 N2 O8 41.6(14) . 5_565
O9 O8 N2 148(2) 5_565 .
O9 O8 N2 48.5(13) 5_565 5_565
N2 O8 N2 104.0(16) . 5_565
O9 O8 O8 87.8(19) 5_565 5_565
N2 O8 O8 63.2(12) . 5_565
N2 O8 O8 40.9(9) 5_565 5_565
O8 O9 N2 90(2) 5_565 .

loop_
_geom_bond_atom_site_label_1
_geom_bond_atom_site_label_2
_geom_bond_distance
_geom_bond_site_symmetry_2
Dy1 O3 2.407(5) 7
Dy1 O2W 2.439(5) .
Dy1 O1W 2.461(5) .
Dy1 O6 2.469(5) 7
Dy1 O5 2.491(6) 1_545
Dy1 O1 2.508(5) .
Dy1 O4 2.531(5) .
Dy1 O2 2.555(5) .
Dy1 O6 2.804(6) 1_545
Dy1 O3 2.855(6) .
Dy1 C1 2.886(8) .
Ag3 N1 2.163(7) .
Ag3 N1 2.163(7) 2
C1 O2 1.252(9) .
C1 O1 1.256(9) .
C1 C2 1.500(11) .
C2 C3 1.381(12) .
C2 C6 1.404(12) .
C3 C4 1.383(12) .
C3 H3A 0.9300 .
C4 N1 1.303(13) .
C4 H4A 0.9300 .
C5 N1 1.346(14) .
C5 C6 1.357(12) .
C5 H5A 0.9300 .
C6 H6A 0.9300 .
C7 O4 1.248(9) .
C7 O3 1.250(9) .
C7 C8 1.492(10) .
C8 C9 1.376(11) .
C8 C13 1.394(12) .
C9 C10 1.392(15) .
C9 H9A 0.9300 .
C10 C11 1.327(16) .
C10 H10A 0.9300 .
C11 C12 1.394(14) .
C11 H11A 0.9300 .
C12 C13 1.386(11) .
C12 H12A 0.9300 .
C13 C14 1.492(13) .
C14 C15 1.410(12) .
C14 C19 1.406(11) .
C15 C16 1.375(14) .
C15 H15A 0.9300 .
C16 C17 1.333(16) .
C16 H16A 0.9300 .
C17 C18 1.361(15) .
C17 H17A 0.9300 .
C18 C19 1.398(11) .
C18 H18A 0.9300 .
C19 C20 1.485(10) .
C20 O6 1.249(9) .
C20 O5 1.263(9) .
O1W H1WB 0.8500 .
O1W H1WC 0.8500 .
O2W H2WA 0.8500 .
O2W H2WB 0.8500 .
O3 Dy1 2.407(5) 7
O5 Dy1 2.491(6) 1_565
O6 Dy1 2.469(5) 7
O6 Dy1 2.804(6) 1_565
O3W H3WA 0.8501 .
O3W H3WB 0.8499 .
O4W H4WA 0.8498 .
O4W H4WB 0.8500 .
N2 O8 1.197(16) .
N2 O7 1.207(15) .
N2 O9 1.222(15) .
N2 O8 1.63(3) 5_565
O8 O9 1.08(3) 5_565
O8 N2 1.63(3) 5_565
O8 O8 1.77(4) 5_565
O9 O8 1.08(3) 5_565

loop_
_geom_torsion_atom_site_label_1
_geom_torsion_atom_site_label_2
_geom_torsion_atom_site_label_3
_geom_torsion_atom_site_label_4
_geom_torsion
_geom_torsion_site_symmetry_1
_geom_torsion_site_symmetry_4
O3 Dy1 C1 O2 163.6(4) 7 .
O2W Dy1 C1 O2 75.3(6) . .
O1W Dy1 C1 O2 -110.0(5) . .
O6 Dy1 C1 O2 79.2(4) 7 .
O5 Dy1 C1 O2 -27.0(5) 1_545 .
O1 Dy1 C1 O2 169.9(8) . .
O4 Dy1 C1 O2 -91.5(5) . .
O6 Dy1 C1 O2 19.7(4) 1_545 .
O3 Dy1 C1 O2 -137.9(5) . .
O3 Dy1 C1 O1 -6.3(5) 7 .
O2W Dy1 C1 O1 -94.6(6) . .
O1W Dy1 C1 O1 80.1(6) . .
O6 Dy1 C1 O1 -90.7(5) 7 .
O5 Dy1 C1 O1 163.1(4) 1_545 .
O4 Dy1 C1 O1 98.6(5) . .
O2 Dy1 C1 O1 -169.9(8) . .
O6 Dy1 C1 O1 -150.2(4) 1_545 .
O3 Dy1 C1 O1 52.2(4) . .
O3 Dy1 C1 C2 -93(3) 7 .
O2W Dy1 C1 C2 178(3) . .
O1W Dy1 C1 C2 -7(3) . .
O6 Dy1 C1 C2 -178(3) 7 .
O5 Dy1 C1 C2 76(3) 1_545 .
O1 Dy1 C1 C2 -87(3) . .
O4 Dy1 C1 C2 11(3) . .
O2 Dy1 C1 C2 103(3) . .
O6 Dy1 C1 C2 123(3) 1_545 .
O3 Dy1 C1 C2 -35(3) . .
O2 C1 C2 C3 169.3(8) . .
O1 C1 C2 C3 -8.4(12) . .
Dy1 C1 C2 C3 72(3) . .
O2 C1 C2 C6 -11.4(12) . .
O1 C1 C2 C6 170.9(8) . .
Dy1 C1 C2 C6 -108(3) . .
C6 C2 C3 C4 1.3(13) . .
C1 C2 C3 C4 -179.4(9) . .
C2 C3 C4 N1 -3.0(16) . .
N1 C5 C6 C2 0.9(15) . .
C3 C2 C6 C5 -0.4(13) . .
C1 C2 C6 C5 -179.7(8) . .
O4 C7 C8 C9 -72.6(10) . .
O3 C7 C8 C9 105.9(9) . .
O4 C7 C8 C13 114.0(8) . .
O3 C7 C8 C13 -67.6(10) . .
C13 C8 C9 C10 3.8(13) . .
C7 C8 C9 C10 -169.6(8) . .
C8 C9 C10 C11 0.0(16) . .
C9 C10 C11 C12 -2.7(16) . .
C10 C11 C12 C13 1.5(15) . .
C11 C12 C13 C8 2.3(12) . .
C11 C12 C13 C14 -178.9(8) . .
C9 C8 C13 C12 -4.9(12) . .
C7 C8 C13 C12 168.5(8) . .
C9 C8 C13 C14 176.2(7) . .
C7 C8 C13 C14 -10.3(11) . .
C12 C13 C14 C15 118.0(9) . .
C8 C13 C14 C15 -63.2(11) . .
C12 C13 C14 C19 -60.3(11) . .
C8 C13 C14 C19 118.5(8) . .
C19 C14 C15 C16 -1.2(13) . .
C13 C14 C15 C16 -179.5(8) . .
C14 C15 C16 C17 1.9(15) . .
C15 C16 C17 C18 0.0(17) . .
C16 C17 C18 C19 -2.6(17) . .
C17 C18 C19 C14 3.2(14) . .
C17 C18 C19 C20 -171.2(9) . .
C15 C14 C19 C18 -1.4(12) . .
C13 C14 C19 C18 176.9(8) . .
C15 C14 C19 C20 173.0(8) . .
C13 C14 C19 C20 -8.6(12) . .
C18 C19 C20 O6 109.9(9) . .
C14 C19 C20 O6 -64.5(10) . .
C18 C19 C20 O5 -71.2(10) . .
C14 C19 C20 O5 114.4(9) . .
C3 C4 N1 C5 3.4(16) . .
C3 C4 N1 Ag3 -169.6(8) . .
C6 C5 N1 C4 -2.4(15) . .
C6 C5 N1 Ag3 170.7(7) . .
N1 Ag3 N1 C4 150.3(8) 2 .
N1 Ag3 N1 C5 -22.6(7) 2 .
O2 C1 O1 Dy1 -10.5(8) . .
C2 C1 O1 Dy1 167.1(6) . .
O3 Dy1 O1 C1 173.5(5) 7 .
O2W Dy1 O1 C1 123.6(5) . .
O1W Dy1 O1 C1 -124.9(5) . .
O6 Dy1 O1 C1 84.9(5) 7 .
O5 Dy1 O1 C1 -22.3(6) 1_545 .
O4 Dy1 O1 C1 -71.4(5) . .
O2 Dy1 O1 C1 5.6(4) . .
O6 Dy1 O1 C1 33.4(5) 1_545 .
O3 Dy1 O1 C1 -121.9(5) . .
O1 C1 O2 Dy1 10.3(8) . .
C2 C1 O2 Dy1 -167.3(6) . .
O3 Dy1 O2 C1 -19.8(5) 7 .
O2W Dy1 O2 C1 -134.9(4) . .
O1W Dy1 O2 C1 103.4(5) . .
O6 Dy1 O2 C1 -95.3(5) 7 .
O5 Dy1 O2 C1 154.7(5) 1_545 .
O1 Dy1 O2 C1 -5.6(4) . .
O4 Dy1 O2 C1 77.6(5) . .
O6 Dy1 O2 C1 -158.9(5) 1_545 .
O3 Dy1 O2 C1 42.6(5) . .
O4 C7 O3 Dy1 161.9(7) . 7
C8 C7 O3 Dy1 -16.5(14) . 7
O4 C7 O3 Dy1 3.5(7) . .
C8 C7 O3 Dy1 -174.9(6) . .
O3 Dy1 O3 C7 168.2(6) 7 .
O2W Dy1 O3 C7 -137.3(4) . .
O1W Dy1 O3 C7 -98.8(4) . .
O6 Dy1 O3 C7 126.3(4) 7 .
O5 Dy1 O3 C7 -46.3(5) 1_545 .
O1 Dy1 O3 C7 83.8(4) . .
O4 Dy1 O3 C7 -2.0(4) . .
O2 Dy1 O3 C7 44.7(4) . .
O6 Dy1 O3 C7 -18.1(6) 1_545 .
C1 Dy1 O3 C7 62.0(4) . .
O3 Dy1 O3 Dy1 0.0 7 7
O2W Dy1 O3 Dy1 54.5(3) . 7
O1W Dy1 O3 Dy1 93.0(3) . 7
O6 Dy1 O3 Dy1 -41.9(4) 7 7
O5 Dy1 O3 Dy1 145.5(2) 1_545 7
O1 Dy1 O3 Dy1 -84.4(2) . 7
O4 Dy1 O3 Dy1 -170.2(4) . 7
O2 Dy1 O3 Dy1 -123.5(2) . 7
O6 Dy1 O3 Dy1 173.7(3) 1_545 7
C1 Dy1 O3 Dy1 -106.2(3) . 7
O3 C7 O4 Dy1 -4.1(8) . .
C8 C7 O4 Dy1 174.3(6) . .
O3 Dy1 O4 C7 -6.9(5) 7 .
O2W Dy1 O4 C7 91.2(5) . .
O1W Dy1 O4 C7 68.0(5) . .
O6 Dy1 O4 C7 -116.0(5) 7 .
O5 Dy1 O4 C7 140.6(5) 1_545 .
O1 Dy1 O4 C7 -73.3(5) . .
O2 Dy1 O4 C7 -127.8(5) . .
O6 Dy1 O4 C7 175.5(4) 1_545 .
O3 Dy1 O4 C7 2.1(4) . .
C1 Dy1 O4 C7 -100.1(5) . .
O6 C20 O5 Dy1 -7.1(8) . 1_565
C19 C20 O5 Dy1 174.1(5) . 1_565
O5 C20 O6 Dy1 162.4(6) . 7
C19 C20 O6 Dy1 -18.7(13) . 7
O5 C20 O6 Dy1 6.1(7) . 1_565
C19 C20 O6 Dy1 -175.0(6) . 1_565
O7 N2 O8 O9 -141(4) . 5_565
O9 N2 O8 O9 40(6) . 5_565
O8 N2 O8 O9 27(4) 5_565 5_565
O7 N2 O8 N2 -168(2) . 5_565
O9 N2 O8 N2 14(2) . 5_565
O8 N2 O8 N2 -0.001(1) 5_565 5_565
O7 N2 O8 O8 -168(2) . 5_565
O9 N2 O8 O8 14(2) . 5_565
O8 N2 O9 O8 -20(3) . 5_565
O7 N2 O9 O8 161(2) . 5_565
